data_7239164
loop_
_publ_author_name
'Pan, Mingguang'
'Xue, Min'

_publ_section_title
;
 A pillar[2]arene[3]hydroquinone which can self-assemble to form a
 molecular zipper in the solid state
;
_journal_issue 43
_journal_name_full 'RSC Advances'
_journal_page_first 20287
_journal_paper_doi 10.1039/c3ra43142h
_journal_volume 3
_journal_year 2013
_chemical_formula_moiety 'C39 H32 O10, C H2 Cl2 '
_chemical_formula_sum 'C40 H34 Cl2 O10'
_chemical_formula_weight 745.57
_space_group_IT_number 14
_space_group_name_Hall '-P 2yn'
_space_group_name_H-M_alt 'P 1 21/n 1'
_symmetry_cell_setting monoclinic
_symmetry_space_group_name_Hall '-P 2yn'
_symmetry_space_group_name_H-M 'P 1 21/n 1'
_atom_sites_solution_hydrogens geom
_atom_sites_solution_primary direct
_atom_sites_solution_secondary difmap
_audit_creation_method SHELXL-97
_cell_angle_alpha 90.00
_cell_angle_beta 91.7392(17)
_cell_angle_gamma 90.00
_cell_formula_units_Z 4
_cell_length_a 11.5284(2)
_cell_length_b 15.3983(3)
_cell_length_c 20.2646(4)
_cell_measurement_reflns_used 8050
_cell_measurement_temperature 170(2)
_cell_measurement_theta_max 67.5388
_cell_measurement_theta_min 3.6027
_cell_volume 3595.67(12)
_computing_cell_refinement 'CrysAlis PRO (Agilent Technologies, 2011)'
_computing_data_collection 'CrysAlis PRO'
_computing_data_reduction 'CrysAlis PRO'
_computing_molecular_graphics 'OLEX2 (Dolomanov et al., 2009)'
_computing_publication_material OLEX2
_computing_structure_refinement 'SHELXL-97 (Sheldrick, 2008)'
_computing_structure_solution 'SHELXS-97 (Sheldrick, 2008)'
_diffrn_ambient_temperature 170(2)
_diffrn_detector_area_resol_mean 10.3592
_diffrn_measured_fraction_theta_full 0.985
_diffrn_measured_fraction_theta_max 0.985
_diffrn_measurement_device_type 'Xcalibur, Atlas, Gemini ultra'
_diffrn_measurement_method '\w scans'
_diffrn_radiation_monochromator graphite
_diffrn_radiation_source 'fine-focus sealed tube'
_diffrn_radiation_type CuK\a
_diffrn_radiation_wavelength 1.54184
_diffrn_reflns_av_R_equivalents 0.0322
_diffrn_reflns_av_sigmaI/netI 0.0279
_diffrn_reflns_limit_h_max 11
_diffrn_reflns_limit_h_min -13
_diffrn_reflns_limit_k_max 17
_diffrn_reflns_limit_k_min -18
_diffrn_reflns_limit_l_max 23
_diffrn_reflns_limit_l_min -24
_diffrn_reflns_number 18937
_diffrn_reflns_theta_full 67.65
_diffrn_reflns_theta_max 67.65
_diffrn_reflns_theta_min 3.61
_exptl_absorpt_coefficient_mu 2.129
_exptl_absorpt_correction_T_max 0.7693
_exptl_absorpt_correction_T_min 0.5490
_exptl_absorpt_correction_type multi-scan
_exptl_absorpt_process_details
;
CrysAlis PRO (Agilent Technologies, 2011) 
;
_exptl_crystal_colour red
_exptl_crystal_density_diffrn 1.377
_exptl_crystal_density_method 'not measured'
_exptl_crystal_description platelet
_exptl_crystal_F_000 1552
_exptl_crystal_size_max 0.32
_exptl_crystal_size_mid 0.28
_exptl_crystal_size_min 0.13
_refine_diff_density_max 1.175
_refine_diff_density_min -0.885
_refine_diff_density_rms 0.060
_refine_ls_extinction_method none
_refine_ls_goodness_of_fit_ref 1.074
_refine_ls_hydrogen_treatment constr
_refine_ls_matrix_type full
_refine_ls_number_parameters 473
_refine_ls_number_reflns 6408
_refine_ls_number_restraints 0
_refine_ls_restrained_S_all 1.074
_refine_ls_R_factor_all 0.0644
_refine_ls_R_factor_gt 0.0580
_refine_ls_shift/su_max 0.000
_refine_ls_shift/su_mean 0.000
_refine_ls_structure_factor_coef Fsqd
_refine_ls_weighting_details 'calc w=1/[\s^2^(Fo^2^)+(0.0902P)^2^+2.5668P] where P=(Fo^2^+2Fc^2^)/3'
_refine_ls_weighting_scheme calc
_refine_ls_wR_factor_gt 0.1623
_refine_ls_wR_factor_ref 0.1695
_reflns_number_gt 5587
_reflns_number_total 6408
_reflns_threshold_expression >2sigma(I)
_cod_data_source_file c3ra43142h.txt
_cod_data_source_block 121227_pmg_52c
_cod_original_cell_volume 3595.67(11)
_cod_original_sg_symbol_H-M 'P 21/n'
_cod_database_code 7239164

loop_
_symmetry_equiv_pos_as_xyz
'x, y, z'
'-x+1/2, y+1/2, -z+1/2'
'-x, -y, -z'
'x-1/2, -y-1/2, z-1/2'

loop_
_atom_site_label
_atom_site_type_symbol
_atom_site_fract_x
_atom_site_fract_y
_atom_site_fract_z
_atom_site_U_iso_or_equiv
_atom_site_adp_type
_atom_site_occupancy
_atom_site_symmetry_multiplicity
_atom_site_calc_flag
_atom_site_refinement_flags
Cl1 Cl 0.14297(10) 0.66197(9) 0.21224(6) 0.0935(4) Uani 1 1 d .
Cl2 Cl -0.05375(13) 0.76929(9) 0.23988(9) 0.1161(5) Uani 1 1 d .
O1 O 0.33748(14) 0.76274(11) 0.36455(10) 0.0427(4) Uani 1 1 d .
O2 O -0.09041(14) 0.83317(11) 0.46786(9) 0.0410(4) Uani 1 1 d .
O3 O 0.08058(14) 0.51314(11) 0.42754(9) 0.0404(4) Uani 1 1 d .
O4 O -0.35073(13) 0.59745(12) 0.35562(9) 0.0405(4) Uani 1 1 d .
O5 O -0.08604(15) 0.38506(12) 0.20538(9) 0.0431(4) Uani 1 1 d .
O6 O -0.33167(15) 0.67042(12) 0.11297(9) 0.0429(4) Uani 1 1 d .
O7 O 0.08637(16) 0.60336(12) 0.02924(11) 0.0514(5) Uani 1 1 d .
O8 O -0.08997(16) 0.91796(12) 0.06089(10) 0.0491(5) Uani 1 1 d .
O9 O 0.34049(15) 0.82768(12) 0.13136(9) 0.0424(4) Uani 1 1 d .
O10 O 0.07534(15) 1.01985(12) 0.28248(8) 0.0438(4) Uani 1 1 d .
C1 C 0.25919(19) 0.93233(15) 0.35073(11) 0.0328(5) Uani 1 1 d .
H1A H 0.2366 0.9904 0.3669 0.039 Uiso 1 1 calc R
H1B H 0.3426 0.9236 0.3618 0.039 Uiso 1 1 calc R
C2 C 0.18839(18) 0.86317(14) 0.38447(10) 0.0284(4) Uani 1 1 d .
C3 C 0.08059(19) 0.88213(15) 0.40991(10) 0.0304(5) Uani 1 1 d .
H3 H 0.0499 0.9391 0.4053 0.037 Uiso 1 1 calc R
C4 C 0.01687(18) 0.81890(15) 0.44204(10) 0.0301(5) Uani 1 1 d .
C5 C 0.06156(18) 0.73564(14) 0.45046(10) 0.0285(5) Uani 1 1 d .
C6 C 0.16858(19) 0.71606(15) 0.42376(11) 0.0306(5) Uani 1 1 d .
H6 H 0.1991 0.6590 0.4283 0.037 Uiso 1 1 calc R
C7 C 0.23111(18) 0.77854(15) 0.39075(11) 0.0306(5) Uani 1 1 d .
C8 C -0.1379(2) 0.91713(19) 0.46105(18) 0.0561(8) Uani 1 1 d .
H8A H -0.1435 0.9327 0.4142 0.084 Uiso 1 1 calc R
H8B H -0.0879 0.9589 0.4847 0.084 Uiso 1 1 calc R
H8C H -0.2155 0.9181 0.4795 0.084 Uiso 1 1 calc R
C9 C 0.3712(2) 0.67375(18) 0.36072(17) 0.0529(7) Uani 1 1 d .
H9A H 0.4404 0.6687 0.3341 0.079 Uiso 1 1 calc R
H9B H 0.3078 0.6399 0.3402 0.079 Uiso 1 1 calc R
H9C H 0.3884 0.6515 0.4053 0.079 Uiso 1 1 calc R
C10 C -0.00447(19) 0.66621(15) 0.48690(10) 0.0311(5) Uani 1 1 d .
H10A H 0.0510 0.6289 0.5121 0.037 Uiso 1 1 calc R
H10B H -0.0565 0.6940 0.5187 0.037 Uiso 1 1 calc R
C11 C -0.07504(18) 0.61142(14) 0.43916(10) 0.0276(4) Uani 1 1 d .
C12 C -0.18335(19) 0.63109(15) 0.41891(11) 0.0306(5) Uani 1 1 d .
H12 H -0.2183 0.6818 0.4362 0.037 Uiso 1 1 calc R
C13 C -0.25084(18) 0.57805(14) 0.37129(10) 0.0293(5) Uani 1 1 d .
C14 C -0.19420(18) 0.49993(14) 0.34277(10) 0.0276(4) Uani 1 1 d .
C15 C -0.08612(19) 0.47963(14) 0.36327(11) 0.0306(5) Uani 1 1 d .
H15 H -0.0511 0.4290 0.3459 0.037 Uiso 1 1 calc R
C16 C -0.01915(18) 0.53242(14) 0.41155(10) 0.0293(5) Uani 1 1 d .
C17 C -0.25998(19) 0.45128(15) 0.28904(11) 0.0315(5) Uani 1 1 d .
H17A H -0.3443 0.4541 0.2968 0.038 Uiso 1 1 calc R
H17B H -0.2363 0.3895 0.2895 0.038 Uiso 1 1 calc R
C18 C -0.23471(18) 0.49135(14) 0.22250(11) 0.0284(4) Uani 1 1 d .
C19 C -0.29657(18) 0.56362(15) 0.19951(11) 0.0309(5) Uani 1 1 d .
H19 H -0.3566 0.5871 0.2252 0.037 Uiso 1 1 calc R
C20 C -0.27166(18) 0.60163(15) 0.13963(11) 0.0309(5) Uani 1 1 d .
C21 C -0.18196(18) 0.56936(15) 0.10125(11) 0.0309(5) Uani 1 1 d .
C22 C -0.12014(19) 0.49741(15) 0.12457(11) 0.0323(5) Uani 1 1 d .
H22 H -0.0592 0.4745 0.0993 0.039 Uiso 1 1 calc R
C23 C -0.14625(18) 0.45862(15) 0.18414(11) 0.0311(5) Uani 1 1 d .
C24 C -0.4303(3) 0.7010(2) 0.14630(17) 0.0597(8) Uani 1 1 d .
H24A H -0.4674 0.7478 0.1205 0.090 Uiso 1 1 calc R
H24B H -0.4060 0.7231 0.1899 0.090 Uiso 1 1 calc R
H24C H -0.4855 0.6533 0.1514 0.090 Uiso 1 1 calc R
C25 C -0.1213(3) 0.30941(19) 0.17031(17) 0.0591(8) Uani 1 1 d .
H25A H -0.0990 0.3145 0.1242 0.089 Uiso 1 1 calc R
H25B H -0.2057 0.3030 0.1721 0.089 Uiso 1 1 calc R
H25C H -0.0835 0.2584 0.1904 0.089 Uiso 1 1 calc R
C26 C -0.1588(2) 0.60888(17) 0.03446(11) 0.0363(5) Uani 1 1 d .
H26A H -0.1206 0.5651 0.0066 0.044 Uiso 1 1 calc R
H26B H -0.2336 0.6248 0.0124 0.044 Uiso 1 1 calc R
C27 C -0.0829(2) 0.68834(16) 0.04019(10) 0.0325(5) Uani 1 1 d .
C28 C -0.1238(2) 0.76856(17) 0.04845(11) 0.0370(5) Uani 1 1 d .
H28 H -0.2053 0.7764 0.0506 0.044 Uiso 1 1 calc R
C29 C -0.0485(2) 0.84537(16) 0.05431(11) 0.0350(5) Uani 1 1 d .
C30 C 0.0800(2) 0.83252(15) 0.05203(10) 0.0318(5) Uani 1 1 d .
C31 C 0.1210(2) 0.75241(16) 0.04367(11) 0.0356(5) Uani 1 1 d .
H31 H 0.2026 0.7445 0.0420 0.043 Uiso 1 1 calc R
C32 C 0.0451(2) 0.67549(16) 0.03684(11) 0.0356(5) Uani 1 1 d .
C33 C 0.1551(2) 0.91175(16) 0.06329(11) 0.0353(5) Uani 1 1 d .
H33A H 0.2289 0.9050 0.0401 0.042 Uiso 1 1 calc R
H33B H 0.1148 0.9640 0.0456 0.042 Uiso 1 1 calc R
C34 C 0.17918(18) 0.92194(14) 0.13641(11) 0.0291(5) Uani 1 1 d .
C35 C 0.11166(18) 0.96784(14) 0.17652(11) 0.0298(5) Uani 1 1 d .
H35 H 0.0454 0.9967 0.1581 0.036 Uiso 1 1 calc R
C36 C 0.13671(18) 0.97499(14) 0.24793(11) 0.0294(5) Uani 1 1 d .
C37 C 0.23970(18) 0.92826(14) 0.27696(11) 0.0284(4) Uani 1 1 d .
C38 C 0.30745(19) 0.88358(15) 0.23673(12) 0.0333(5) Uani 1 1 d .
H38 H 0.3753 0.8566 0.2549 0.040 Uiso 1 1 calc R
C39 C 0.28139(18) 0.87442(14) 0.16571(11) 0.0313(5) Uani 1 1 d .
C51 C 0.0103(4) 0.6690(3) 0.2526(2) 0.0822(11) Uani 1 1 d .
H51A H -0.0428 0.6229 0.2359 0.099 Uiso 1 1 calc R
H51B H 0.0239 0.6596 0.3006 0.099 Uiso 1 1 calc R

loop_
_atom_site_aniso_label
_atom_site_aniso_U_11
_atom_site_aniso_U_22
_atom_site_aniso_U_33
_atom_site_aniso_U_23
_atom_site_aniso_U_13
_atom_site_aniso_U_12
Cl1 0.0920(7) 0.0989(8) 0.0905(7) 0.0004(6) 0.0145(6) 0.0142(6)
Cl2 0.1054(9) 0.0802(8) 0.1626(13) -0.0086(8) 0.0047(8) 0.0266(7)
O1 0.0324(8) 0.0309(9) 0.0654(11) 0.0031(8) 0.0137(8) 0.0039(7)
O2 0.0340(9) 0.0385(9) 0.0513(10) 0.0066(8) 0.0120(7) 0.0082(7)
O3 0.0302(8) 0.0370(9) 0.0535(10) -0.0009(8) -0.0057(7) 0.0071(7)
O4 0.0274(8) 0.0427(10) 0.0512(10) -0.0026(8) -0.0020(7) 0.0080(7)
O5 0.0414(9) 0.0380(10) 0.0498(10) 0.0021(8) 0.0000(8) 0.0140(7)
O6 0.0403(9) 0.0418(10) 0.0466(10) 0.0144(8) 0.0040(7) 0.0098(7)
O7 0.0460(10) 0.0369(10) 0.0724(13) -0.0148(9) 0.0190(9) -0.0049(8)
O8 0.0459(10) 0.0376(10) 0.0635(12) 0.0010(8) -0.0022(9) 0.0042(8)
O9 0.0379(9) 0.0430(10) 0.0471(10) -0.0036(8) 0.0165(7) 0.0076(7)
O10 0.0442(10) 0.0471(10) 0.0402(9) -0.0028(8) 0.0069(7) 0.0176(8)
C1 0.0317(11) 0.0302(11) 0.0363(12) -0.0007(9) -0.0013(9) -0.0040(9)
C2 0.0306(10) 0.0281(11) 0.0263(10) -0.0012(8) -0.0026(8) -0.0015(8)
C3 0.0333(11) 0.0283(11) 0.0295(10) -0.0006(8) -0.0025(9) 0.0040(9)
C4 0.0276(10) 0.0338(12) 0.0288(10) -0.0007(9) -0.0005(8) 0.0029(9)
C5 0.0300(11) 0.0306(11) 0.0247(10) -0.0002(8) -0.0026(8) -0.0005(9)
C6 0.0309(11) 0.0275(11) 0.0332(11) 0.0001(9) -0.0006(9) 0.0029(9)
C7 0.0266(10) 0.0317(11) 0.0337(11) -0.0022(9) 0.0013(8) 0.0012(9)
C8 0.0365(14) 0.0420(15) 0.091(2) 0.0010(15) 0.0169(14) 0.0108(12)
C9 0.0398(14) 0.0363(14) 0.084(2) 0.0013(13) 0.0195(13) 0.0088(11)
C10 0.0341(11) 0.0338(12) 0.0254(10) 0.0030(9) 0.0012(8) -0.0004(9)
C11 0.0306(10) 0.0283(11) 0.0243(10) 0.0056(8) 0.0063(8) 0.0006(8)
C12 0.0305(11) 0.0313(11) 0.0303(10) 0.0009(9) 0.0069(8) 0.0049(9)
C13 0.0275(11) 0.0298(11) 0.0308(10) 0.0054(9) 0.0050(8) 0.0032(9)
C14 0.0290(10) 0.0254(10) 0.0286(10) 0.0048(8) 0.0036(8) 0.0003(8)
C15 0.0320(11) 0.0253(11) 0.0346(11) 0.0014(9) 0.0039(9) 0.0049(9)
C16 0.0286(11) 0.0278(11) 0.0318(11) 0.0065(9) 0.0033(8) 0.0028(8)
C17 0.0307(11) 0.0282(11) 0.0355(11) 0.0015(9) 0.0012(9) -0.0020(9)
C18 0.0252(10) 0.0271(11) 0.0326(11) -0.0020(9) -0.0023(8) -0.0035(8)
C19 0.0271(10) 0.0302(11) 0.0354(11) -0.0005(9) 0.0011(8) 0.0004(8)
C20 0.0277(10) 0.0287(11) 0.0359(11) 0.0013(9) -0.0029(9) -0.0007(9)
C21 0.0298(11) 0.0322(11) 0.0305(11) -0.0027(9) -0.0030(8) -0.0076(9)
C22 0.0270(10) 0.0351(12) 0.0350(11) -0.0075(9) 0.0014(9) -0.0027(9)
C23 0.0284(10) 0.0289(11) 0.0357(11) -0.0027(9) -0.0035(9) 0.0015(9)
C24 0.0545(17) 0.0591(19) 0.0664(19) 0.0210(15) 0.0158(14) 0.0281(15)
C25 0.0691(19) 0.0336(14) 0.075(2) -0.0071(14) 0.0050(16) 0.0116(13)
C26 0.0375(12) 0.0409(13) 0.0303(11) -0.0019(9) -0.0002(9) -0.0089(10)
C27 0.0365(12) 0.0383(13) 0.0225(10) -0.0006(9) 0.0006(8) -0.0077(10)
C28 0.0328(11) 0.0430(14) 0.0349(12) 0.0037(10) -0.0031(9) -0.0039(10)
C29 0.0401(12) 0.0363(13) 0.0283(11) 0.0042(9) -0.0008(9) -0.0008(10)
C30 0.0368(12) 0.0350(12) 0.0238(10) 0.0014(9) 0.0052(8) -0.0063(9)
C31 0.0336(11) 0.0375(13) 0.0363(12) -0.0025(10) 0.0107(9) -0.0050(10)
C32 0.0405(12) 0.0362(13) 0.0309(11) -0.0040(9) 0.0106(9) -0.0044(10)
C33 0.0400(12) 0.0341(12) 0.0322(11) 0.0039(9) 0.0070(9) -0.0074(10)
C34 0.0289(10) 0.0246(10) 0.0343(11) 0.0019(8) 0.0058(8) -0.0056(8)
C35 0.0261(10) 0.0264(11) 0.0369(11) 0.0027(9) 0.0033(8) 0.0002(8)
C36 0.0271(10) 0.0252(11) 0.0364(11) 0.0010(9) 0.0058(9) -0.0006(8)
C37 0.0248(10) 0.0247(10) 0.0356(11) 0.0036(9) 0.0028(8) -0.0038(8)
C38 0.0253(10) 0.0338(12) 0.0411(12) 0.0026(9) 0.0028(9) 0.0020(9)
C39 0.0264(10) 0.0269(11) 0.0411(12) 0.0008(9) 0.0108(9) -0.0018(8)
C51 0.092(3) 0.072(3) 0.084(3) 0.021(2) 0.003(2) -0.018(2)

loop_
_atom_type_symbol
_atom_type_description
_atom_type_scat_dispersion_real
_atom_type_scat_dispersion_imag
_atom_type_scat_source
C C 0.0181 0.0091 'International Tables Vol C Tables 4.2.6.8 and 6.1.1.4'
H H 0.0000 0.0000 'International Tables Vol C Tables 4.2.6.8 and 6.1.1.4'
Cl Cl 0.3639 0.7018 'International Tables Vol C Tables 4.2.6.8 and 6.1.1.4'
O O 0.0492 0.0322 'International Tables Vol C Tables 4.2.6.8 and 6.1.1.4'

loop_
_geom_angle_atom_site_label_1
_geom_angle_atom_site_label_2
_geom_angle_atom_site_label_3
_geom_angle
C7 O1 C9 116.04(19)
C4 O2 C8 117.44(19)
C23 O5 C25 112.4(2)
C20 O6 C24 118.15(19)
C37 C1 C2 110.60(18)
C37 C1 H1A 109.5
C2 C1 H1A 109.5
C37 C1 H1B 109.5
C2 C1 H1B 109.5
H1A C1 H1B 108.1
C3 C2 C7 118.6(2)
C3 C2 C1 121.2(2)
C7 C2 C1 120.18(19)
C2 C3 C4 121.1(2)
C2 C3 H3 119.5
C4 C3 H3 119.5
O2 C4 C5 115.8(2)
O2 C4 C3 124.0(2)
C5 C4 C3 120.2(2)
C4 C5 C6 118.7(2)
C4 C5 C10 121.33(19)
C6 C5 C10 119.9(2)
C7 C6 C5 121.1(2)
C7 C6 H6 119.5
C5 C6 H6 119.5
O1 C7 C6 123.2(2)
O1 C7 C2 116.52(19)
C6 C7 C2 120.3(2)
O2 C8 H8A 109.5
O2 C8 H8B 109.5
H8A C8 H8B 109.5
O2 C8 H8C 109.5
H8A C8 H8C 109.5
H8B C8 H8C 109.5
O1 C9 H9A 109.5
O1 C9 H9B 109.5
H9A C9 H9B 109.5
O1 C9 H9C 109.5
H9A C9 H9C 109.5
H9B C9 H9C 109.5
C11 C10 C5 110.60(17)
C11 C10 H10A 109.5
C5 C10 H10A 109.5
C11 C10 H10B 109.5
C5 C10 H10B 109.5
H10A C10 H10B 108.1
C12 C11 C16 118.6(2)
C12 C11 C10 123.5(2)
C16 C11 C10 117.83(19)
C11 C12 C13 123.1(2)
C11 C12 H12 118.4
C13 C12 H12 118.4
O4 C13 C12 120.7(2)
O4 C13 C14 121.1(2)
C12 C13 C14 118.23(18)
C15 C14 C13 118.8(2)
C15 C14 C17 123.5(2)
C13 C14 C17 117.62(18)
C14 C15 C16 122.8(2)
C14 C15 H15 118.6
C16 C15 H15 118.6
O3 C16 C15 120.8(2)
O3 C16 C11 120.8(2)
C15 C16 C11 118.37(18)
C14 C17 C18 109.49(17)
C14 C17 H17A 109.8
C18 C17 H17A 109.8
C14 C17 H17B 109.8
C18 C17 H17B 109.8
H17A C17 H17B 108.2
C19 C18 C23 118.5(2)
C19 C18 C17 120.72(19)
C23 C18 C17 120.7(2)
C20 C19 C18 120.8(2)
C20 C19 H19 119.6
C18 C19 H19 119.6
O6 C20 C19 123.9(2)
O6 C20 C21 115.3(2)
C19 C20 C21 120.8(2)
C22 C21 C20 118.2(2)
C22 C21 C26 121.4(2)
C20 C21 C26 120.4(2)
C23 C22 C21 121.0(2)
C23 C22 H22 119.5
C21 C22 H22 119.5
C22 C23 O5 120.0(2)
C22 C23 C18 120.7(2)
O5 C23 C18 119.2(2)
O6 C24 H24A 109.5
O6 C24 H24B 109.5
H24A C24 H24B 109.5
O6 C24 H24C 109.5
H24A C24 H24C 109.5
H24B C24 H24C 109.5
O5 C25 H25A 109.5
O5 C25 H25B 109.5
H25A C25 H25B 109.5
O5 C25 H25C 109.5
H25A C25 H25C 109.5
H25B C25 H25C 109.5
C27 C26 C21 112.02(18)
C27 C26 H26A 109.2
C21 C26 H26A 109.2
C27 C26 H26B 109.2
C21 C26 H26B 109.2
H26A C26 H26B 107.9
C28 C27 C32 118.8(2)
C28 C27 C26 123.7(2)
C32 C27 C26 117.5(2)
C27 C28 C29 123.0(2)
C27 C28 H28 118.5
C29 C28 H28 118.5
O8 C29 C28 120.8(2)
O8 C29 C30 120.9(2)
C28 C29 C30 118.3(2)
C31 C30 C29 118.7(2)
C31 C30 C33 124.3(2)
C29 C30 C33 116.9(2)
C30 C31 C32 122.9(2)
C30 C31 H31 118.6
C32 C31 H31 118.6
O7 C32 C31 120.6(2)
O7 C32 C27 121.1(2)
C31 C32 C27 118.3(2)
C34 C33 C30 108.69(17)
C34 C33 H33A 110.0
C30 C33 H33A 110.0
C34 C33 H33B 110.0
C30 C33 H33B 110.0
H33A C33 H33B 108.3
C35 C34 C39 118.8(2)
C35 C34 C33 123.8(2)
C39 C34 C33 117.33(19)
C34 C35 C36 122.3(2)
C34 C35 H35 118.8
C36 C35 H35 118.8
O10 C36 C35 120.4(2)
O10 C36 C37 120.9(2)
C35 C36 C37 118.76(18)
C38 C37 C36 118.7(2)
C38 C37 C1 123.7(2)
C36 C37 C1 117.62(19)
C37 C38 C39 122.8(2)
C37 C38 H38 118.6
C39 C38 H38 118.6
O9 C39 C38 120.9(2)
O9 C39 C34 120.5(2)
C38 C39 C34 118.54(19)
Cl2 C51 Cl1 111.0(2)
Cl2 C51 H51A 109.4
Cl1 C51 H51A 109.4
Cl2 C51 H51B 109.4
Cl1 C51 H51B 109.4
H51A C51 H51B 108.0

loop_
_geom_bond_atom_site_label_1
_geom_bond_atom_site_label_2
_geom_bond_distance
Cl1 C51 1.760(5)
Cl2 C51 1.727(5)
O1 C7 1.373(3)
O1 C9 1.427(3)
O2 C4 1.375(3)
O2 C8 1.409(3)
O3 C16 1.222(3)
O4 C13 1.222(3)
O5 C23 1.390(3)
O5 C25 1.418(4)
O6 C20 1.367(3)
O6 C24 1.421(3)
O7 C32 1.220(3)
O8 C29 1.225(3)
O9 C39 1.223(3)
O10 C36 1.224(3)
C1 C37 1.506(3)
C1 C2 1.517(3)
C1 H1A 0.9900
C1 H1B 0.9900
C2 C3 1.391(3)
C2 C7 1.398(3)
C3 C4 1.393(3)
C3 H3 0.9500
C4 C5 1.390(3)
C5 C6 1.395(3)
C5 C10 1.517(3)
C6 C7 1.386(3)
C6 H6 0.9500
C8 H8A 0.9800
C8 H8B 0.9800
C8 H8C 0.9800
C9 H9A 0.9800
C9 H9B 0.9800
C9 H9C 0.9800
C10 C11 1.504(3)
C10 H10A 0.9900
C10 H10B 0.9900
C11 C12 1.337(3)
C11 C16 1.493(3)
C12 C13 1.469(3)
C12 H12 0.9500
C13 C14 1.493(3)
C14 C15 1.338(3)
C14 C17 1.507(3)
C15 C16 1.473(3)
C15 H15 0.9500
C17 C18 1.519(3)
C17 H17A 0.9900
C17 H17B 0.9900
C18 C19 1.394(3)
C18 C23 1.395(3)
C19 C20 1.385(3)
C19 H19 0.9500
C20 C21 1.404(3)
C21 C22 1.392(3)
C21 C26 1.515(3)
C22 C23 1.388(3)
C22 H22 0.9500
C24 H24A 0.9800
C24 H24B 0.9800
C24 H24C 0.9800
C25 H25A 0.9800
C25 H25B 0.9800
C25 H25C 0.9800
C26 C27 1.507(3)
C26 H26A 0.9900
C26 H26B 0.9900
C27 C28 1.335(4)
C27 C32 1.492(3)
C28 C29 1.470(3)
C28 H28 0.9500
C29 C30 1.497(3)
C30 C31 1.333(3)
C30 C33 1.509(3)
C31 C32 1.477(3)
C31 H31 0.9500
C33 C34 1.508(3)
C33 H33A 0.9900
C33 H33B 0.9900
C34 C35 1.343(3)
C34 C39 1.495(3)
C35 C36 1.471(3)
C35 H35 0.9500
C36 C37 1.494(3)
C37 C38 1.337(3)
C38 C39 1.468(3)
C38 H38 0.9500
C51 H51A 0.9900
C51 H51B 0.9900
